data_4083970
loop_
_publ_author_name
'Henning, Jens'
'Eichele, Klaus'
'Fink, Reinhold F.'
'Wesemann, Lars'

_publ_section_title
;
 Structural and Spectroscopic Characterization of Tin--Tin Double Bonds in
 Cyclic Distannenes
;
_journal_issue 14
_journal_name_full Organometallics
_journal_page_first 3904
_journal_paper_doi 10.1021/om500645b
_journal_volume 33
_journal_year 2014
_chemical_formula_sum 'C58 H56 Sn2'
_chemical_formula_weight 990.41
_chemical_name_systematic
; 
 ? 
;
_space_group_crystal_system monoclinic
_space_group_IT_number 15
_space_group_name_Hall '-C 2yc'
_space_group_name_H-M_alt 'C 1 2/c 1'
_symmetry_space_group_name_Hall '-C 2yc'
_symmetry_space_group_name_H-M 'C 1 2/c 1'
_atom_sites_solution_hydrogens geom
_atom_sites_solution_primary direct
_atom_sites_solution_secondary difmap
_audit_creation_method SHELXL-97
_cell_angle_alpha 90.00
_cell_angle_beta 94.366(2)
_cell_angle_gamma 90.00
_cell_formula_units_Z 4
_cell_length_a 14.4863(5)
_cell_length_b 29.3901(10)
_cell_length_c 11.3016(4)
_cell_measurement_reflns_used 389
_cell_measurement_temperature 100.(2)
_cell_measurement_theta_max 31.0895
_cell_measurement_theta_min 12.6738
_cell_volume 4797.7(3)
_computing_cell_refinement 'APEX2 v2011.8--0 (Bruker AXS)'
_computing_data_collection 'Bruker APEX2'
_computing_data_reduction 'SAINT V7.68A (Bruker AXS, 2009)'
_computing_structure_refinement 'SHELXL-97 (Sheldrick, 2008)'
_computing_structure_solution 'SHELXS-97 (Sheldrick, 2008)'
_diffrn_ambient_temperature 100(2)
_diffrn_measured_fraction_theta_full 0.999
_diffrn_measured_fraction_theta_max 0.999
_diffrn_measurement_device_type 'Bruker APEX-II CCD Duo'
_diffrn_measurement_method '\f and \w scans'
_diffrn_radiation_monochromator 'Bruker Triump'
_diffrn_radiation_source microsource
_diffrn_radiation_type MoK\a
_diffrn_radiation_wavelength 0.71073
_diffrn_reflns_av_R_equivalents 0.0326
_diffrn_reflns_av_sigmaI/netI 0.0073
_diffrn_reflns_limit_h_max 18
_diffrn_reflns_limit_h_min -18
_diffrn_reflns_limit_k_max 38
_diffrn_reflns_limit_k_min -38
_diffrn_reflns_limit_l_max 14
_diffrn_reflns_limit_l_min -14
_diffrn_reflns_number 180922
_diffrn_reflns_theta_full 27.55
_diffrn_reflns_theta_max 27.55
_diffrn_reflns_theta_min 1.57
_exptl_absorpt_coefficient_mu 1.077
_exptl_absorpt_correction_T_max 1.00
_exptl_absorpt_correction_T_min 0.93
_exptl_absorpt_correction_type numerical
_exptl_absorpt_process_details 'SADABS V2008/1 (Bruker AXS)'
_exptl_crystal_colour green
_exptl_crystal_density_diffrn 1.371
_exptl_crystal_density_method 'not measured'
_exptl_crystal_description block
_exptl_crystal_F_000 2016
_exptl_crystal_size_max 0.225
_exptl_crystal_size_mid 0.146
_exptl_crystal_size_min 0.036
_refine_diff_density_max 0.534
_refine_diff_density_min -0.392
_refine_diff_density_rms 0.060
_refine_ls_extinction_method none
_refine_ls_goodness_of_fit_ref 1.159
_refine_ls_hydrogen_treatment constr
_refine_ls_matrix_type full
_refine_ls_number_parameters 278
_refine_ls_number_reflns 5555
_refine_ls_number_restraints 0
_refine_ls_restrained_S_all 1.159
_refine_ls_R_factor_all 0.0243
_refine_ls_R_factor_gt 0.0217
_refine_ls_shift/su_max 0.002
_refine_ls_shift/su_mean 0.000
_refine_ls_structure_factor_coef Fsqd
_refine_ls_weighting_details 'calc w=1/[\s^2^(Fo^2^)+(0.0216P)^2^+8.7538P] where P=(Fo^2^+2Fc^2^)/3'
_refine_ls_weighting_scheme calc
_refine_ls_wR_factor_gt 0.0546
_refine_ls_wR_factor_ref 0.0574
_reflns_number_gt 5217
_reflns_number_total 5555
_reflns_threshold_expression >2sigma(I)
_cod_data_source_file om500645b_si_002.cif
_cod_data_source_block distannene3
_cod_depositor_comments 'Adding full bibliography for 4083969--4083976.cif.'
_cod_database_code 4083970
_computing_bruker_data_scaling 'SADABS V2008/1 (Bruker AXS)'

loop_
_symmetry_equiv_pos_as_xyz
'x, y, z'
'-x, y, -z+1/2'
'x+1/2, y+1/2, z'
'-x+1/2, y+1/2, -z+1/2'
'-x, -y, -z'
'x, -y, z-1/2'
'-x+1/2, -y+1/2, -z'
'x+1/2, -y+1/2, z-1/2'

loop_
_atom_site_label
_atom_site_type_symbol
_atom_site_fract_x
_atom_site_fract_y
_atom_site_fract_z
_atom_site_U_iso_or_equiv
_atom_site_adp_type
_atom_site_occupancy
_atom_site_symmetry_multiplicity
_atom_site_calc_flag
_atom_site_refinement_flags
Sn1 Sn 0.093024(8) 0.142103(4) 0.780313(10) 0.02220(5) Uani 1 1 d .
C1 C 0.08166(11) 0.21586(6) 0.79873(14) 0.0202(3) Uani 1 1 d .
C2 C 0.15671(12) 0.24120(6) 0.84301(16) 0.0252(4) Uani 1 1 d .
H2 H 0.2106 0.2258 0.8749 0.030 Uiso 1 1 calc R
C3 C 0.15633(13) 0.28924(7) 0.84267(18) 0.0297(4) Uani 1 1 d .
H3 H 0.2091 0.3057 0.8741 0.036 Uiso 1 1 calc R
C4 C 0.07954(13) 0.31189(6) 0.79676(17) 0.0282(4) Uani 1 1 d .
H4 H 0.0793 0.3442 0.7961 0.034 Uiso 1 1 calc R
C5 C 0.0000 0.28784(8) 0.7500 0.0231(5) Uani 1 2 d S
C6 C 0.0000 0.23915(8) 0.7500 0.0187(4) Uani 1 2 d S
C7 C 0.15579(11) 0.11958(5) 0.95153(15) 0.0196(3) Uani 1 1 d .
C8 C 0.11137(12) 0.12475(5) 1.05712(15) 0.0205(3) Uani 1 1 d .
C9 C 0.15816(13) 0.11289(6) 1.16559(16) 0.0252(4) Uani 1 1 d .
H9 H 0.1288 0.1167 1.2373 0.030 Uiso 1 1 calc R
C10 C 0.24758(14) 0.09554(6) 1.16874(17) 0.0288(4) Uani 1 1 d .
H10 H 0.2800 0.0887 1.2429 0.035 Uiso 1 1 calc R
C11 C 0.28975(13) 0.08812(6) 1.06452(18) 0.0268(4) Uani 1 1 d .
H11 H 0.3500 0.0753 1.0675 0.032 Uiso 1 1 calc R
C12 C 0.24402(12) 0.09947(6) 0.95469(16) 0.0223(3) Uani 1 1 d .
C13 C 0.01244(12) 0.14001(6) 1.05383(15) 0.0206(3) Uani 1 1 d .
C14 C -0.01058(13) 0.18560(6) 1.07358(15) 0.0237(3) Uani 1 1 d .
C15 C -0.10346(14) 0.19844(6) 1.06398(17) 0.0281(4) Uani 1 1 d .
H15 H -0.1188 0.2294 1.0764 0.034 Uiso 1 1 calc R
C16 C -0.17430(13) 0.16747(7) 1.03689(16) 0.0276(4) Uani 1 1 d .
C17 C -0.15036(13) 0.12203(6) 1.02029(16) 0.0260(4) Uani 1 1 d .
H17 H -0.1980 0.1003 1.0028 0.031 Uiso 1 1 calc R
C18 C -0.05848(13) 0.10782(6) 1.02879(15) 0.0233(3) Uani 1 1 d .
C19 C 0.06281(14) 0.22072(6) 1.10710(18) 0.0301(4) Uani 1 1 d .
H19A H 0.1184 0.2140 1.0660 0.045 Uiso 1 1 calc R
H19B H 0.0781 0.2199 1.1931 0.045 Uiso 1 1 calc R
H19C H 0.0396 0.2510 1.0840 0.045 Uiso 1 1 calc R
C20 C -0.27420(15) 0.18253(8) 1.0252(2) 0.0400(5) Uani 1 1 d .
H20A H -0.2916 0.1910 0.9426 0.060 Uiso 1 1 calc R
H20B H -0.2821 0.2088 1.0768 0.060 Uiso 1 1 calc R
H20C H -0.3138 0.1575 1.0485 0.060 Uiso 1 1 calc R
C21 C -0.03630(14) 0.05851(6) 1.00702(19) 0.0303(4) Uani 1 1 d .
H21A H -0.0940 0.0415 0.9902 0.045 Uiso 1 1 calc R
H21B H -0.0022 0.0458 1.0776 0.045 Uiso 1 1 calc R
H21C H 0.0017 0.0562 0.9391 0.045 Uiso 1 1 calc R
C22 C 0.28624(12) 0.08778(6) 0.84179(17) 0.0232(3) Uani 1 1 d .
C23 C 0.35110(12) 0.11647(6) 0.79316(18) 0.0277(4) Uani 1 1 d .
C24 C 0.38859(13) 0.10396(7) 0.68818(19) 0.0302(4) Uani 1 1 d .
H24 H 0.4320 0.1236 0.6555 0.036 Uiso 1 1 calc R
C25 C 0.36457(13) 0.06365(7) 0.62968(19) 0.0307(4) Uani 1 1 d .
C26 C 0.29989(13) 0.03570(6) 0.67821(19) 0.0302(4) Uani 1 1 d .
H26 H 0.2823 0.0081 0.6391 0.036 Uiso 1 1 calc R
C27 C 0.26008(13) 0.04710(6) 0.78272(18) 0.0267(4) Uani 1 1 d .
C28 C 0.38076(14) 0.16058(7) 0.8536(2) 0.0369(5) Uani 1 1 d .
H28A H 0.4172 0.1785 0.8008 0.055 Uiso 1 1 calc R
H28B H 0.4185 0.1539 0.9273 0.055 Uiso 1 1 calc R
H28C H 0.3258 0.1779 0.8720 0.055 Uiso 1 1 calc R
C29 C 0.40749(17) 0.05102(9) 0.5165(2) 0.0445(5) Uani 1 1 d .
H29A H 0.3800 0.0226 0.4851 0.067 Uiso 1 1 calc R
H29B H 0.4744 0.0469 0.5330 0.067 Uiso 1 1 calc R
H29C H 0.3960 0.0753 0.4578 0.067 Uiso 1 1 calc R
C30 C 0.18886(15) 0.01591(6) 0.8307(2) 0.0345(4) Uani 1 1 d .
H30A H 0.1279 0.0305 0.8222 0.052 Uiso 1 1 calc R
H30B H 0.2058 0.0097 0.9147 0.052 Uiso 1 1 calc R
H30C H 0.1867 -0.0127 0.7862 0.052 Uiso 1 1 calc R

loop_
_atom_site_aniso_label
_atom_site_aniso_U_11
_atom_site_aniso_U_22
_atom_site_aniso_U_33
_atom_site_aniso_U_23
_atom_site_aniso_U_13
_atom_site_aniso_U_12
Sn1 0.02903(7) 0.01915(7) 0.01774(7) -0.00081(4) -0.00264(5) 0.00362(4)
C1 0.0226(8) 0.0205(8) 0.0174(7) 0.0022(6) 0.0015(6) -0.0003(6)
C2 0.0213(8) 0.0267(9) 0.0270(9) 0.0036(7) -0.0020(7) 0.0007(7)
C3 0.0261(9) 0.0263(9) 0.0356(10) 0.0029(8) -0.0043(7) -0.0075(7)
C4 0.0306(9) 0.0191(8) 0.0341(10) 0.0022(7) -0.0027(8) -0.0042(7)
C5 0.0259(12) 0.0198(11) 0.0232(11) 0.000 -0.0014(9) 0.000
C6 0.0217(11) 0.0184(10) 0.0160(10) 0.000 0.0022(8) 0.000
C7 0.0227(8) 0.0143(7) 0.0212(8) 0.0002(6) -0.0017(6) -0.0003(6)
C8 0.0250(8) 0.0145(7) 0.0216(8) 0.0014(6) -0.0004(6) -0.0033(6)
C9 0.0333(9) 0.0213(8) 0.0206(8) 0.0036(6) -0.0013(7) -0.0050(7)
C10 0.0333(9) 0.0238(8) 0.0275(9) 0.0079(7) -0.0099(7) -0.0048(7)
C11 0.0237(8) 0.0187(8) 0.0366(10) 0.0049(7) -0.0067(7) 0.0000(6)
C12 0.0230(8) 0.0149(7) 0.0288(9) 0.0006(6) -0.0007(7) -0.0017(6)
C13 0.0260(8) 0.0208(8) 0.0152(7) 0.0007(6) 0.0022(6) -0.0004(6)
C14 0.0303(9) 0.0203(8) 0.0206(8) 0.0002(6) 0.0020(7) -0.0014(7)
C15 0.0339(10) 0.0229(9) 0.0276(9) -0.0018(7) 0.0028(7) 0.0050(7)
C16 0.0271(9) 0.0317(10) 0.0242(9) 0.0002(7) 0.0022(7) 0.0038(7)
C17 0.0268(9) 0.0284(9) 0.0229(8) -0.0001(7) 0.0026(7) -0.0029(7)
C18 0.0285(9) 0.0221(8) 0.0194(8) 0.0006(6) 0.0029(6) -0.0025(7)
C19 0.0355(10) 0.0210(8) 0.0337(10) -0.0045(7) 0.0027(8) -0.0031(7)
C20 0.0286(10) 0.0433(12) 0.0478(13) -0.0035(10) 0.0005(9) 0.0071(9)
C21 0.0298(9) 0.0211(8) 0.0405(11) -0.0004(8) 0.0052(8) -0.0041(7)
C22 0.0197(8) 0.0183(8) 0.0313(9) -0.0008(7) 0.0001(7) 0.0031(6)
C23 0.0206(8) 0.0227(8) 0.0397(10) -0.0024(7) 0.0014(7) -0.0003(7)
C24 0.0220(8) 0.0283(9) 0.0411(11) 0.0003(8) 0.0069(7) -0.0001(7)
C25 0.0249(9) 0.0305(10) 0.0372(10) -0.0028(8) 0.0052(8) 0.0065(7)
C26 0.0295(9) 0.0217(8) 0.0395(11) -0.0066(8) 0.0026(8) 0.0028(7)
C27 0.0247(8) 0.0180(8) 0.0375(10) -0.0011(7) 0.0020(7) 0.0021(6)
C28 0.0286(10) 0.0273(10) 0.0563(13) -0.0109(9) 0.0117(9) -0.0076(8)
C29 0.0414(12) 0.0457(13) 0.0483(13) -0.0091(11) 0.0164(10) 0.0051(10)
C30 0.0394(11) 0.0199(9) 0.0453(12) -0.0044(8) 0.0102(9) -0.0052(8)

loop_
_atom_type_symbol
_atom_type_description
_atom_type_scat_dispersion_real
_atom_type_scat_dispersion_imag
_atom_type_scat_source
C C 0.0033 0.0016 'International Tables Vol C Tables 4.2.6.8 and 6.1.1.4'
H H 0.0000 0.0000 'International Tables Vol C Tables 4.2.6.8 and 6.1.1.4'
Sn Sn -0.6537 1.4246 'International Tables Vol C Tables 4.2.6.8 and 6.1.1.4'

loop_
_geom_angle_atom_site_label_1
_geom_angle_atom_site_label_2
_geom_angle_atom_site_label_3
_geom_angle
_geom_angle_site_symmetry_1
_geom_angle_site_symmetry_3
C7 Sn1 C1 104.26(6) . .
C7 Sn1 Sn1 124.09(4) . 2_556
C1 Sn1 Sn1 86.78(4) . 2_556
C2 C1 C6 118.92(16) . .
C2 C1 Sn1 120.47(13) . .
C6 C1 Sn1 120.07(13) . .
C1 C2 C3 122.41(17) . .
C4 C3 C2 119.45(17) . .
C3 C4 C5 120.93(18) . .
C4 C5 C4 120.3(2) . 2_556
C4 C5 C6 119.87(12) . .
C4 C5 C6 119.87(12) 2_556 .
C5 C6 C1 118.40(11) . 2_556
C5 C6 C1 118.40(11) . .
C1 C6 C1 123.2(2) 2_556 .
C12 C7 C8 119.84(15) . .
C12 C7 Sn1 117.88(12) . .
C8 C7 Sn1 122.28(12) . .
C9 C8 C7 119.61(16) . .
C9 C8 C13 119.65(16) . .
C7 C8 C13 120.62(15) . .
C10 C9 C8 120.15(17) . .
C11 C10 C9 120.44(17) . .
C10 C11 C12 120.41(17) . .
C11 C12 C7 119.33(17) . .
C11 C12 C22 120.26(16) . .
C7 C12 C22 120.31(15) . .
C14 C13 C18 119.65(16) . .
C14 C13 C8 121.34(15) . .
C18 C13 C8 119.01(15) . .
C15 C14 C13 119.08(17) . .
C15 C14 C19 119.47(16) . .
C13 C14 C19 121.45(17) . .
C16 C15 C14 122.19(17) . .
C15 C16 C17 118.02(17) . .
C15 C16 C20 120.99(18) . .
C17 C16 C20 121.00(18) . .
C18 C17 C16 121.60(17) . .
C17 C18 C13 119.42(16) . .
C17 C18 C21 119.45(16) . .
C13 C18 C21 121.10(16) . .
C23 C22 C27 119.22(17) . .
C23 C22 C12 121.64(16) . .
C27 C22 C12 119.13(16) . .
C24 C23 C22 119.41(17) . .
C24 C23 C28 119.72(17) . .
C22 C23 C28 120.86(18) . .
C25 C24 C23 122.11(18) . .
C24 C25 C26 117.95(18) . .
C24 C25 C29 120.58(19) . .
C26 C25 C29 121.48(19) . .
C25 C26 C27 121.80(18) . .
C26 C27 C22 119.49(17) . .
C26 C27 C30 119.72(17) . .
C22 C27 C30 120.78(17) . .

loop_
_geom_bond_atom_site_label_1
_geom_bond_atom_site_label_2
_geom_bond_distance
_geom_bond_site_symmetry_2
Sn1 C7 2.1775(16) .
Sn1 C1 2.1850(17) .
Sn1 Sn1 2.7299(3) 2_556
C1 C2 1.380(2) .
C1 C6 1.4396(19) .
C2 C3 1.412(3) .
C3 C4 1.364(3) .
C4 C5 1.419(2) .
C5 C4 1.419(2) 2_556
C5 C6 1.431(3) .
C6 C1 1.4396(19) 2_556
C7 C12 1.406(2) .
C7 C8 1.406(2) .
C8 C9 1.399(2) .
C8 C13 1.499(2) .
C9 C10 1.390(3) .
C10 C11 1.385(3) .
C11 C12 1.402(2) .
C12 C22 1.496(3) .
C13 C14 1.403(2) .
C13 C18 1.409(2) .
C14 C15 1.394(3) .
C14 C19 1.509(3) .
C15 C16 1.388(3) .
C16 C17 1.396(3) .
C16 C20 1.509(3) .
C17 C18 1.391(3) .
C18 C21 1.509(2) .
C22 C23 1.405(3) .
C22 C27 1.407(2) .
C23 C24 1.391(3) .
C23 C28 1.513(3) .
C24 C25 1.388(3) .
C25 C26 1.390(3) .
C25 C29 1.511(3) .
C26 C27 1.394(3) .
C27 C30 1.511(3) .
